data_2213541
loop_
_publ_author_name
'Chan, Luisa'
'Daniels, Lee'

_publ_section_title
;
 3-Chloro-2-methylbenzene-1-sulfonyl chloride
;
_journal_coeditor_code SG2163
_journal_issue 5
_journal_name_full 'Acta Crystallographica Section E'
_journal_page_first o2435
_journal_page_last o2435
_journal_paper_doi 10.1107/S1600536807017059
_journal_volume 63
_journal_year 2007
_chemical_formula_iupac 'C7 H6 Cl2 O2 S'
_chemical_formula_moiety 'C7 H6 Cl2 O2 S'
_chemical_formula_sum 'C7 H6 Cl2 O2 S'
_chemical_formula_weight 225.08
_chemical_name_systematic '3-chloro-2-methylbenzene-1-sulfonyl chloride'
_space_group_IT_number 15
_symmetry_cell_setting monoclinic
_symmetry_space_group_name_Hall '-C 2yc'
_symmetry_space_group_name_H-M 'C 1 2/c 1'
_atom_sites_solution_hydrogens geom
_atom_sites_solution_primary direct
_atom_sites_solution_secondary difmap
_audit_creation_method SHELXL-97
_cell_angle_alpha 90.00
_cell_angle_beta 100.143(2)
_cell_angle_gamma 90.00
_cell_formula_units_Z 8
_cell_length_a 11.7233(16)
_cell_length_b 9.8849(13)
_cell_length_c 16.216(2)
_cell_measurement_reflns_used 5438
_cell_measurement_temperature 293(2)
_cell_measurement_theta_max 27.5
_cell_measurement_theta_min 3.1
_cell_volume 1849.8(4)
_computing_cell_refinement 'PROCESS-AUTO (Rigaku, 1998)'
_computing_data_collection 'SCXmini (Rigaku, 2006)'
_computing_data_reduction PROCESS-AUTO
_computing_molecular_graphics 'CrystalStructure (Rigaku, 2005)'
_computing_publication_material 'CrystalStructure and publCIF (Westrip, 2007\\bbr08)'
_computing_structure_refinement 'SHELXL97 (Sheldrick, 1997)'
_computing_structure_solution 'SHELXS97 (Sheldrick, 1990)'
_diffrn_ambient_temperature 293(2)
_diffrn_detector_area_resol_mean 6.85
_diffrn_measured_fraction_theta_full 0.994
_diffrn_measured_fraction_theta_max 0.994
_diffrn_measurement_device_type 'Rigaku SCXmini'
_diffrn_measurement_method \w
_diffrn_radiation_monochromator graphite
_diffrn_radiation_type MoK\a
_diffrn_radiation_wavelength 0.71075
_diffrn_reflns_av_R_equivalents 0.0281
_diffrn_reflns_av_sigmaI/netI 0.0282
_diffrn_reflns_limit_h_max 15
_diffrn_reflns_limit_h_min -15
_diffrn_reflns_limit_k_max 12
_diffrn_reflns_limit_k_min -12
_diffrn_reflns_limit_l_max 20
_diffrn_reflns_limit_l_min -16
_diffrn_reflns_number 6310
_diffrn_reflns_theta_full 27.48
_diffrn_reflns_theta_max 27.48
_diffrn_reflns_theta_min 3.51
_diffrn_standards_decay_% <0.2
_diffrn_standards_interval_time 0
_diffrn_standards_number 0
_exptl_absorpt_coefficient_mu 0.881
_exptl_absorpt_correction_T_max 0.76
_exptl_absorpt_correction_T_min 0.53
_exptl_absorpt_correction_type multi-scan
_exptl_absorpt_process_details '(ABSCOR; Higashi, 1995)'
_exptl_crystal_colour colourless
_exptl_crystal_density_diffrn 1.616
_exptl_crystal_density_method 'not measured'
_exptl_crystal_description prism
_exptl_crystal_F_000 912
_exptl_crystal_size_max 0.50
_exptl_crystal_size_mid 0.44
_exptl_crystal_size_min 0.33
_refine_diff_density_max 0.493
_refine_diff_density_min -0.473
_refine_ls_extinction_method none
_refine_ls_goodness_of_fit_ref 1.038
_refine_ls_hydrogen_treatment mixed
_refine_ls_matrix_type full
_refine_ls_number_parameters 110
_refine_ls_number_reflns 2101
_refine_ls_number_restraints 0
_refine_ls_restrained_S_all 1.038
_refine_ls_R_factor_all 0.0692
_refine_ls_R_factor_gt 0.0474
_refine_ls_shift/su_max 0.000
_refine_ls_shift/su_mean 0.000
_refine_ls_structure_factor_coef Fsqd
_refine_ls_weighting_details 'calc w=1/[\s^2^(Fo^2^)+(0.0529P)^2^+2.2518P] where P=(Fo^2^+2Fc^2^)/3'
_refine_ls_weighting_scheme calc
_refine_ls_wR_factor_gt 0.1132
_refine_ls_wR_factor_ref 0.1263
_reflns_number_gt 1551
_reflns_number_total 2101
_reflns_threshold_expression I>2\s(I)
_cod_data_source_file sg2163.cif
_cod_data_source_block I
_cod_original_sg_symbol_H-M 'C 2/c'
_cod_database_code 2213541
_cod_database_fobs_code 2213541

loop_
_symmetry_equiv_pos_as_xyz
'x, y, z'
'-x, y, -z+1/2'
'x+1/2, y+1/2, z'
'-x+1/2, y+1/2, -z+1/2'
'-x, -y, -z'
'x, -y, z-1/2'
'-x+1/2, -y+1/2, -z'
'x+1/2, -y+1/2, z-1/2'

loop_
_atom_site_type_symbol
_atom_site_label
_atom_site_fract_x
_atom_site_fract_y
_atom_site_fract_z
_atom_site_U_iso_or_equiv
_atom_site_adp_type
_atom_site_calc_flag
_atom_site_refinement_flags
_atom_site_occupancy
_atom_site_disorder_assembly
_atom_site_disorder_group
Cl Cl1 0.34739(8) -0.05390(11) 0.72960(6) 0.0881(4) Uani d . 1 . .
Cl Cl2 0.00368(8) -0.33397(9) 0.46807(7) 0.0842(3) Uani d . 1 . .
S S1 0.22728(7) 0.07269(8) 0.66422(5) 0.0567(2) Uani d . 1 . .
O O1 0.1375(2) 0.0813(3) 0.71120(13) 0.0744(7) Uani d . 1 . .
O O2 0.2877(3) 0.1917(3) 0.64869(16) 0.0909(8) Uani d . 1 . .
C C1 0.1833(2) -0.0162(3) 0.56917(16) 0.0440(6) Uani d . 1 . .
C C2 0.2169(3) 0.0433(3) 0.49984(19) 0.0553(7) Uani d . 1 . .
H H1 0.2617 0.1214 0.5059 0.077 Uiso calc R 1 . .
C C3 0.1835(3) -0.0139(3) 0.42236(18) 0.0614(8) Uani d . 1 . .
H H3 0.2052 0.0257 0.3755 0.086 Uiso calc R 1 . .
C C4 0.1182(3) -0.1296(3) 0.41408(18) 0.0561(7) Uani d . 1 . .
H H2 0.0953 -0.1687 0.3616 0.079 Uiso calc R 1 . .
C C5 0.0868(2) -0.1876(3) 0.48380(18) 0.0496(6) Uani d . 1 . .
C C6 0.1180(2) -0.1350(3) 0.56484(16) 0.0450(6) Uani d . 1 A .
C C7 0.0831(3) -0.2042(4) 0.6395(2) 0.0720(9) Uani d . 1 . .
H H4A 0.1392(3) -0.2724(4) 0.6602(2) 0.101 Uiso d PR 0.51(4) A 1
H H5A 0.0796(3) -0.1387(4) 0.6827(2) 0.101 Uiso d PR 0.51(4) A 1
H H6A 0.0084(3) -0.2454(4) 0.6232(2) 0.101 Uiso d PR 0.51(4) A 1
H H4B 0.0100(3) -0.1690(4) 0.6485(2) 0.101 Uiso d PR 0.49(4) A 2
H H5B 0.0763(3) -0.2997(4) 0.6293(2) 0.101 Uiso d PR 0.49(4) A 2
H H6B 0.1409(3) -0.1877(4) 0.6883(2) 0.101 Uiso d PR 0.49(4) A 2

loop_
_atom_site_aniso_label
_atom_site_aniso_U_11
_atom_site_aniso_U_22
_atom_site_aniso_U_33
_atom_site_aniso_U_12
_atom_site_aniso_U_13
_atom_site_aniso_U_23
Cl1 0.0692(5) 0.1192(8) 0.0678(6) 0.0225(5) -0.0101(4) -0.0142(5)
Cl2 0.0835(6) 0.0593(5) 0.1071(7) -0.0258(4) 0.0097(5) -0.0104(5)
S1 0.0602(4) 0.0650(5) 0.0453(4) -0.0035(3) 0.0105(3) -0.0092(3)
O1 0.0691(14) 0.1077(19) 0.0487(12) 0.0131(13) 0.0169(10) -0.0114(12)
O2 0.121(2) 0.0754(15) 0.0774(16) -0.0412(15) 0.0193(15) -0.0218(13)
C1 0.0435(13) 0.0500(14) 0.0401(13) -0.0022(11) 0.0115(11) 0.0021(11)
C2 0.0644(17) 0.0526(16) 0.0533(16) -0.0148(14) 0.0224(14) -0.0003(13)
C3 0.075(2) 0.071(2) 0.0429(15) -0.0047(16) 0.0237(15) 0.0036(14)
C4 0.0595(17) 0.0640(17) 0.0445(15) 0.0028(14) 0.0081(13) -0.0060(14)
C5 0.0428(13) 0.0428(13) 0.0617(17) -0.0012(11) 0.0051(12) -0.0009(12)
C6 0.0402(12) 0.0478(14) 0.0478(14) 0.0014(11) 0.0102(11) 0.0106(12)
C7 0.079(2) 0.074(2) 0.065(2) -0.0148(17) 0.0178(17) 0.0248(17)

loop_
_atom_type_symbol
_atom_type_description
_atom_type_scat_dispersion_real
_atom_type_scat_dispersion_imag
_atom_type_scat_source
Cl Cl 0.1484 0.1585 'International Tables Vol C Tables 4.2.6.8 and 6.1.1.4'
S S 0.1246 0.1234 'International Tables Vol C Tables 4.2.6.8 and 6.1.1.4'
O O 0.0106 0.0060 'International Tables Vol C Tables 4.2.6.8 and 6.1.1.4'
C C 0.0033 0.0016 'International Tables Vol C Tables 4.2.6.8 and 6.1.1.4'
H H 0.0000 0.0000 'International Tables Vol C Tables 4.2.6.8 and 6.1.1.4'

loop_
_geom_angle_atom_site_label_1
_geom_angle_atom_site_label_2
_geom_angle_atom_site_label_3
_geom_angle
_geom_angle_publ_flag
O1 S1 O2 119.41(17) y
O1 S1 C1 111.75(13) y
O2 S1 C1 109.58(14) y
O1 S1 Cl1 105.65(11) y
O2 S1 Cl1 106.32(14) y
C1 S1 Cl1 102.52(10) y
C2 C1 C6 123.2(2) ?
C2 C1 S1 114.5(2) y
C6 C1 S1 122.28(19) y
C3 C2 C1 119.5(3) ?
C4 C3 C2 119.9(3) ?
C3 C4 C5 119.6(3) ?
C4 C5 C6 123.6(3) ?
C4 C5 Cl2 116.8(2) ?
C6 C5 Cl2 119.6(2) ?
C1 C6 C5 114.2(2) ?
C1 C6 C7 124.4(3) ?
C5 C6 C7 121.5(3) ?
H6A C7 H4A 109.5 ?
H6A C7 H5A 109.5 ?
H4A C7 H5A 109.5 ?
H4B C7 H5B 109.5 ?
H4B C7 H6B 109.5 ?
H5B C7 H6B 109.5 ?
H4A C7 C6 109.5 ?
H5A C7 C6 109.5 ?
H6A C7 C6 109.5 ?
H4B C7 C6 109.5 ?
H5B C7 C6 109.5 ?
H6B C7 C6 109.5 ?

loop_
_geom_bond_atom_site_label_1
_geom_bond_atom_site_label_2
_geom_bond_distance
_geom_bond_publ_flag
Cl1 S1 2.0363(12) y
Cl2 C5 1.738(3) y
S1 O1 1.406(2) y
S1 O2 1.419(3) y
S1 C1 1.770(3) y
C1 C2 1.386(4) y
C1 C6 1.397(4) y
C2 C3 1.371(4) y
C3 C4 1.370(4) y
C4 C5 1.374(4) y
C5 C6 1.401(4) y
C6 C7 1.508(4) y
C7 H4B 0.9600 ?
C7 H6A 0.9600 ?
C7 H4A 0.9600 ?
C7 H5B 0.9600 ?
C7 H6B 0.9600 ?
C7 H5A 0.9600 ?
